data_7226560
loop_
_publ_author_name
'Lee, Young Hoon'
'Kim, Jee Young'
'Kim, Yang'
'Hayami, Shinya'
'Shin, Jong Won'
'Harrowfield, Jack'
'Stefankiewicz, Artur R.'

_publ_section_title
;
 Lattice interactions of terpyridines and their derivatives -- free
 terpyridines and their protonated forms
;
_journal_issue 41
_journal_name_full CrystEngComm
_journal_page_first 8059
_journal_paper_doi 10.1039/C6CE01435F
_journal_volume 18
_journal_year 2016
_chemical_formula_moiety 'C30 H23 N3 O2'
_chemical_formula_sum 'C30 H23 N3 O2'
_chemical_formula_weight 457.51
_chemical_name_common ebp-terpyridine
_chemical_name_systematic ebptpy
_space_group_crystal_system monoclinic
_space_group_IT_number 14
_space_group_name_Hall '-P 2ybc'
_space_group_name_H-M_alt 'P 1 21/c 1'
_symmetry_space_group_name_Hall '-P 2ybc'
_symmetry_space_group_name_H-M 'P 1 21/c 1'
_atom_sites_solution_hydrogens geom
_audit_creation_method SHELXL-2014/7
_audit_update_record
;
2015-12-12 deposited with the CCDC.
2016-09-15 downloaded from the CCDC.
;
_cell_angle_alpha 90
_cell_angle_beta 100.06(3)
_cell_angle_gamma 90
_cell_formula_units_Z 4
_cell_length_a 14.190(3)
_cell_length_b 8.0680(16)
_cell_length_c 22.427(5)
_cell_measurement_reflns_used 49225
_cell_measurement_temperature 100(2)
_cell_measurement_theta_max 29.54
_cell_measurement_theta_min 0.40
_cell_volume 2528.1(10)
_computing_cell_refinement HKL3000
_computing_data_collection 'PAL ADSC Quantum-210 ADX Program'
_computing_data_reduction HKL3000
_computing_molecular_graphics ORTEP
_computing_publication_material WINGX
_computing_structure_refinement 'SHELXL-2014/7 (Sheldrick, 2014)'
_computing_structure_solution 'SHELXS-2014/4 (Sheldrick, 2014)'
_diffrn_ambient_temperature 100(2)
_diffrn_measured_fraction_theta_full 0.995
_diffrn_measured_fraction_theta_max 0.981
_diffrn_measurement_device_type 'ADSC Q210 CCD area detector'
_diffrn_measurement_method 'omega scan'
_diffrn_radiation_type Synchrotron
_diffrn_radiation_wavelength 0.700
_diffrn_reflns_av_R_equivalents 0.0375
_diffrn_reflns_av_unetI/netI 0.0357
_diffrn_reflns_Laue_measured_fraction_full 0.995
_diffrn_reflns_Laue_measured_fraction_max 0.981
_diffrn_reflns_limit_h_max 19
_diffrn_reflns_limit_h_min -19
_diffrn_reflns_limit_k_max 11
_diffrn_reflns_limit_k_min -11
_diffrn_reflns_limit_l_max 31
_diffrn_reflns_limit_l_min -31
_diffrn_reflns_number 24909
_diffrn_reflns_point_group_measured_fraction_full 0.995
_diffrn_reflns_point_group_measured_fraction_max 0.981
_diffrn_reflns_theta_full 24.835
_diffrn_reflns_theta_max 29.533
_diffrn_reflns_theta_min 1.435
_diffrn_source 'PLSII 2D bending magnet'
_exptl_absorpt_coefficient_mu 0.074
_exptl_absorpt_correction_T_max 0.993
_exptl_absorpt_correction_T_min 0.993
_exptl_absorpt_correction_type empirical
_exptl_absorpt_process_details 'HKL3000 Scalepack'
_exptl_crystal_colour Colorless
_exptl_crystal_density_diffrn 1.202
_exptl_crystal_description Cubic
_exptl_crystal_F_000 960
_exptl_crystal_size_max 0.100
_exptl_crystal_size_mid 0.100
_exptl_crystal_size_min 0.100
_refine_diff_density_max 0.367
_refine_diff_density_min -0.295
_refine_diff_density_rms 0.065
_refine_ls_extinction_coef 0.024(5)
_refine_ls_extinction_expression Fc^*^=kFc[1+0.001xFc^2^\l^3^/sin(2\q)]^-1/4^
_refine_ls_extinction_method 'SHELXL-2014/7 (Sheldrick 2014'
_refine_ls_goodness_of_fit_ref 1.127
_refine_ls_hydrogen_treatment constr
_refine_ls_matrix_type full
_refine_ls_number_parameters 318
_refine_ls_number_reflns 7263
_refine_ls_number_restraints 0
_refine_ls_restrained_S_all 1.127
_refine_ls_R_factor_all 0.0658
_refine_ls_R_factor_gt 0.0487
_refine_ls_shift/su_max 0.001
_refine_ls_shift/su_mean 0.000
_refine_ls_structure_factor_coef Fsqd
_refine_ls_weighting_details 'w=1/[\s^2^(Fo^2^)+(0.1045P)^2^] where P=(Fo^2^+2Fc^2^)/3'
_refine_ls_weighting_scheme calc
_refine_ls_wR_factor_gt 0.1508
_refine_ls_wR_factor_ref 0.1608
_reflns_Friedel_coverage 0.000
_reflns_number_gt 5456
_reflns_number_total 7263
_reflns_threshold_expression 'I > 2\s(I)'
_cod_data_source_file c6ce01435f2.cif
_cod_data_source_block shelx
_cod_depositor_comments 'Adding full bibliography for 7226560--7226563.cif.'
_cod_original_cell_volume 2528.1(9)
_cod_database_code 7226560
_shelx_shelxl_version_number 2014/7
_shelx_space_group_comment
;
The symmetry employed for this shelxl refinement is uniquely defined
by the following loop, which should always be used as a source of
symmetry information in preference to the above space-group names.
They are only intended as comments.
;
_shelx_estimated_absorpt_t_min 0.993
_shelx_estimated_absorpt_t_max 0.993

loop_
_space_group_symop_operation_xyz
'x, y, z'
'-x, y+1/2, -z+1/2'
'-x, -y, -z'
'x, -y-1/2, z-1/2'

loop_
_atom_site_label
_atom_site_type_symbol
_atom_site_fract_x
_atom_site_fract_y
_atom_site_fract_z
_atom_site_U_iso_or_equiv
_atom_site_adp_type
_atom_site_occupancy
_atom_site_site_symmetry_order
_atom_site_calc_flag
_atom_site_refinement_flags_posn
_atom_site_refinement_flags_adp
N1 N 0.76459(7) -0.09425(11) 0.60068(4) 0.0301(2) Uani 1 1 d . .
N2 N 0.56380(6) 0.15785(10) 0.53318(4) 0.0255(2) Uani 1 1 d . .
N3 N 0.40746(6) 0.41588(11) 0.42706(5) 0.0304(2) Uani 1 1 d . .
O1 O 1.12332(5) 0.10379(11) 0.10115(4) 0.0354(2) Uani 1 1 d . .
O2 O 0.99502(5) 0.22068(9) 0.04327(3) 0.02798(18) Uani 1 1 d . .
C1 C 0.62538(8) -0.01511(14) 0.64105(6) 0.0329(3) Uani 1 1 d . .
H1 H 0.5664 0.0432 0.6360 0.039 Uiso 1 1 calc R U
C2 C 0.65790(10) -0.10124(16) 0.69375(6) 0.0406(3) Uani 1 1 d . .
H2 H 0.6216 -0.1032 0.7256 0.049 Uiso 1 1 calc R U
C3 C 0.74385(10) -0.18441(16) 0.69950(6) 0.0409(3) Uani 1 1 d . .
H3 H 0.7677 -0.2454 0.7352 0.049 Uiso 1 1 calc R U
C4 C 0.79452(9) -0.17720(14) 0.65232(6) 0.0364(3) Uani 1 1 d . .
H4 H 0.8539 -0.2342 0.6567 0.044 Uiso 1 1 calc R U
C5 C 0.68012(7) -0.01476(12) 0.59539(5) 0.0260(2) Uani 1 1 d . .
C6 C 0.64581(7) 0.07260(11) 0.53714(5) 0.0238(2) Uani 1 1 d . .
C7 C 0.69717(7) 0.06271(12) 0.48985(5) 0.0243(2) Uani 1 1 d . .
H7 H 0.7559 0.0034 0.4948 0.029 Uiso 1 1 calc R U
C8 C 0.66163(7) 0.14070(12) 0.43525(5) 0.0246(2) Uani 1 1 d . .
C9 C 0.57531(7) 0.22668(12) 0.43071(5) 0.0255(2) Uani 1 1 d . .
H9 H 0.5482 0.2795 0.3938 0.031 Uiso 1 1 calc R U
C10 C 0.52930(7) 0.23450(12) 0.48049(5) 0.0248(2) Uani 1 1 d . .
C11 C 0.43820(7) 0.32820(12) 0.47782(5) 0.0274(2) Uani 1 1 d . .
C12 C 0.32495(8) 0.49916(13) 0.42368(6) 0.0351(3) Uani 1 1 d . .
H12 H 0.3023 0.5604 0.3879 0.042 Uiso 1 1 calc R U
C13 C 0.27089(8) 0.50115(14) 0.46926(7) 0.0375(3) Uani 1 1 d . .
H13 H 0.2128 0.5620 0.4648 0.045 Uiso 1 1 calc R U
C14 C 0.30345(8) 0.41243(14) 0.52142(7) 0.0372(3) Uani 1 1 d . .
H14 H 0.2682 0.4114 0.5537 0.045 Uiso 1 1 calc R U
C15 C 0.38846(8) 0.32485(13) 0.52591(6) 0.0322(3) Uani 1 1 d . .
H15 H 0.4124 0.2633 0.5615 0.039 Uiso 1 1 calc R U
C16 C 0.71491(7) 0.13711(13) 0.38394(5) 0.0254(2) Uani 1 1 d . .
C17 C 0.76800(7) -0.00202(12) 0.37230(5) 0.0261(2) Uani 1 1 d . .
H17 H 0.7683 -0.0981 0.3968 0.031 Uiso 1 1 calc R U
C18 C 0.81999(8) -0.00128(12) 0.32559(5) 0.0265(2) Uani 1 1 d . .
H18 H 0.8555 -0.0969 0.3185 0.032 Uiso 1 1 calc R U
C19 C 0.82118(7) 0.13839(12) 0.28859(5) 0.0257(2) Uani 1 1 d . .
C20 C 0.76713(8) 0.27616(13) 0.29999(5) 0.0275(2) Uani 1 1 d . .
H20 H 0.7662 0.3718 0.2752 0.033 Uiso 1 1 calc R U
C21 C 0.71511(8) 0.27585(12) 0.34668(5) 0.0270(2) Uani 1 1 d . .
H21 H 0.6791 0.3711 0.3535 0.032 Uiso 1 1 calc R U
C22 C 0.87732(7) 0.14130(12) 0.23855(5) 0.0253(2) Uani 1 1 d . .
C23 C 0.96169(8) 0.04976(13) 0.24139(5) 0.0303(2) Uani 1 1 d . .
H23 H 0.9835 -0.0172 0.2759 0.036 Uiso 1 1 calc R U
C24 C 1.01384(8) 0.05503(13) 0.19491(5) 0.0305(2) Uani 1 1 d . .
H24 H 1.0712 -0.0075 0.1978 0.037 Uiso 1 1 calc R U
C25 C 0.98283(7) 0.15174(12) 0.14360(5) 0.0255(2) Uani 1 1 d . .
C26 C 0.89904(7) 0.24388(12) 0.13994(5) 0.0256(2) Uani 1 1 d . .
H26 H 0.8773 0.3101 0.1052 0.031 Uiso 1 1 calc R U
C27 C 0.84733(7) 0.23890(13) 0.18695(5) 0.0261(2) Uani 1 1 d . .
H27 H 0.7905 0.3028 0.1842 0.031 Uiso 1 1 calc R U
C28 C 1.04197(7) 0.15488(12) 0.09506(5) 0.0265(2) Uani 1 1 d . .
C29 C 1.04830(8) 0.22775(14) -0.00664(5) 0.0298(2) Uani 1 1 d . .
H29A H 1.0675 0.1149 -0.0171 0.036 Uiso 1 1 calc R U
H29B H 1.1067 0.2959 0.0047 0.036 Uiso 1 1 calc R U
C30 C 0.98300(9) 0.30434(16) -0.05967(5) 0.0363(3) Uani 1 1 d . .
H30A H 0.9256 0.2356 -0.0705 0.054 Uiso 1 1 calc R U
H30B H 1.0165 0.3115 -0.0943 0.054 Uiso 1 1 calc R U
H30C H 0.9645 0.4158 -0.0487 0.054 Uiso 1 1 calc R U

loop_
_atom_site_aniso_label
_atom_site_aniso_U_11
_atom_site_aniso_U_22
_atom_site_aniso_U_33
_atom_site_aniso_U_23
_atom_site_aniso_U_13
_atom_site_aniso_U_12
N1 0.0291(5) 0.0201(4) 0.0370(5) 0.0028(4) -0.0055(4) -0.0036(3)
N2 0.0223(4) 0.0160(4) 0.0362(5) 0.0004(3) -0.0002(4) -0.0051(3)
N3 0.0221(4) 0.0185(4) 0.0469(6) 0.0004(4) -0.0043(4) -0.0018(3)
O1 0.0242(4) 0.0360(4) 0.0452(5) 0.0065(4) 0.0034(3) 0.0090(3)
O2 0.0228(4) 0.0286(4) 0.0312(4) -0.0004(3) 0.0011(3) 0.0054(3)
C1 0.0294(6) 0.0282(5) 0.0393(6) 0.0050(5) 0.0012(5) -0.0066(4)
C2 0.0418(7) 0.0396(7) 0.0388(7) 0.0087(5) 0.0024(5) -0.0126(6)
C3 0.0418(7) 0.0337(6) 0.0416(7) 0.0143(5) -0.0080(5) -0.0094(5)
C4 0.0348(6) 0.0256(5) 0.0433(7) 0.0083(5) -0.0084(5) -0.0031(5)
C5 0.0247(5) 0.0168(4) 0.0334(6) 0.0005(4) -0.0038(4) -0.0068(4)
C6 0.0219(5) 0.0140(4) 0.0329(5) -0.0002(4) -0.0024(4) -0.0050(3)
C7 0.0209(5) 0.0157(4) 0.0339(6) 0.0001(4) -0.0019(4) -0.0013(3)
C8 0.0223(5) 0.0158(4) 0.0333(6) 0.0010(4) -0.0014(4) -0.0043(4)
C9 0.0211(5) 0.0186(4) 0.0340(5) 0.0041(4) -0.0032(4) -0.0037(4)
C10 0.0203(5) 0.0142(4) 0.0374(6) 0.0016(4) -0.0019(4) -0.0052(3)
C11 0.0200(5) 0.0149(4) 0.0450(6) -0.0011(4) -0.0006(4) -0.0058(3)
C12 0.0237(5) 0.0196(5) 0.0570(8) 0.0004(5) -0.0066(5) -0.0005(4)
C13 0.0199(5) 0.0196(5) 0.0705(9) -0.0057(5) 0.0007(5) -0.0021(4)
C14 0.0259(5) 0.0225(5) 0.0639(8) -0.0053(5) 0.0101(5) -0.0068(4)
C15 0.0242(5) 0.0209(5) 0.0509(7) 0.0004(5) 0.0047(5) -0.0062(4)
C16 0.0217(5) 0.0204(5) 0.0312(5) 0.0006(4) -0.0035(4) -0.0034(4)
C17 0.0259(5) 0.0183(5) 0.0306(5) 0.0013(4) -0.0046(4) -0.0025(4)
C18 0.0271(5) 0.0190(4) 0.0298(5) -0.0023(4) -0.0051(4) 0.0001(4)
C19 0.0237(5) 0.0217(5) 0.0285(5) -0.0008(4) -0.0040(4) -0.0021(4)
C20 0.0276(5) 0.0198(5) 0.0327(6) 0.0031(4) -0.0010(4) -0.0016(4)
C21 0.0253(5) 0.0190(5) 0.0349(6) 0.0005(4) 0.0005(4) 0.0001(4)
C22 0.0235(5) 0.0197(4) 0.0302(5) -0.0020(4) -0.0028(4) -0.0015(4)
C23 0.0272(5) 0.0265(5) 0.0343(6) 0.0055(4) -0.0027(4) 0.0049(4)
C24 0.0239(5) 0.0262(5) 0.0388(6) 0.0022(4) -0.0015(4) 0.0066(4)
C25 0.0214(5) 0.0208(5) 0.0320(5) -0.0017(4) -0.0013(4) 0.0004(4)
C26 0.0228(5) 0.0212(5) 0.0304(5) -0.0001(4) -0.0024(4) 0.0023(4)
C27 0.0221(5) 0.0218(5) 0.0321(5) -0.0009(4) -0.0014(4) 0.0030(4)
C28 0.0229(5) 0.0183(4) 0.0363(6) -0.0023(4) 0.0000(4) 0.0010(4)
C29 0.0243(5) 0.0287(5) 0.0364(6) -0.0008(4) 0.0048(4) 0.0026(4)
C30 0.0336(6) 0.0384(6) 0.0356(6) 0.0010(5) 0.0022(5) 0.0056(5)

loop_
_atom_type_symbol
_atom_type_description
_atom_type_scat_dispersion_real
_atom_type_scat_dispersion_imag
_atom_type_scat_source
C C 0.0030 0.0020 'International Tables Vol C Tables 4.2.6.8 and 6.1.1.4'
H H 0.0000 0.0000 'International Tables Vol C Tables 4.2.6.8 and 6.1.1.4'
N N 0.0060 0.0030 'International Tables Vol C Tables 4.2.6.8 and 6.1.1.4'
O O 0.0110 0.0060 'International Tables Vol C Tables 4.2.6.8 and 6.1.1.4'

loop_
_geom_angle_atom_site_label_1
_geom_angle_atom_site_label_2
_geom_angle_atom_site_label_3
_geom_angle
C4 N1 C5 117.17(11)
C6 N2 C10 118.13(10)
C12 N3 C11 117.50(11)
C28 O2 C29 115.73(8)
C2 C1 C5 119.09(11)
C2 C1 H1 120.5
C5 C1 H1 120.5
C3 C2 C1 118.94(12)
C3 C2 H2 120.5
C1 C2 H2 120.5
C2 C3 C4 118.59(11)
C2 C3 H3 120.7
C4 C3 H3 120.7
N1 C4 C3 123.67(12)
N1 C4 H4 118.2
C3 C4 H4 118.2
N1 C5 C1 122.54(10)
N1 C5 C6 116.89(10)
C1 C5 C6 120.55(10)
N2 C6 C7 122.91(10)
N2 C6 C5 116.59(10)
C7 C6 C5 120.49(9)
C6 C7 C8 119.21(9)
C6 C7 H7 120.4
C8 C7 H7 120.4
C7 C8 C9 117.88(10)
C7 C8 C16 121.24(9)
C9 C8 C16 120.85(9)
C10 C9 C8 119.57(10)
C10 C9 H9 120.2
C8 C9 H9 120.2
N2 C10 C9 122.26(9)
N2 C10 C11 116.61(10)
C9 C10 C11 121.12(10)
N3 C11 C15 122.24(10)
N3 C11 C10 116.82(10)
C15 C11 C10 120.94(10)
N3 C12 C13 123.82(12)
N3 C12 H12 118.1
C13 C12 H12 118.1
C14 C13 C12 118.31(10)
C14 C13 H13 120.8
C12 C13 H13 120.8
C13 C14 C15 118.96(12)
C13 C14 H14 120.5
C15 C14 H14 120.5
C14 C15 C11 119.17(11)
C14 C15 H15 120.4
C11 C15 H15 120.4
C21 C16 C17 118.22(10)
C21 C16 C8 120.19(9)
C17 C16 C8 121.57(9)
C18 C17 C16 120.87(9)
C18 C17 H17 119.6
C16 C17 H17 119.6
C17 C18 C19 121.02(10)
C17 C18 H18 119.5
C19 C18 H18 119.5
C20 C19 C18 117.83(10)
C20 C19 C22 120.60(9)
C18 C19 C22 121.57(9)
C21 C20 C19 121.29(10)
C21 C20 H20 119.4
C19 C20 H20 119.4
C20 C21 C16 120.77(10)
C20 C21 H21 119.6
C16 C21 H21 119.6
C23 C22 C27 117.90(10)
C23 C22 C19 121.66(9)
C27 C22 C19 120.44(9)
C24 C23 C22 121.12(10)
C24 C23 H23 119.4
C22 C23 H23 119.4
C23 C24 C25 120.41(10)
C23 C24 H24 119.8
C25 C24 H24 119.8
C26 C25 C24 119.34(10)
C26 C25 C28 122.23(10)
C24 C25 C28 118.43(9)
C27 C26 C25 119.97(10)
C27 C26 H26 120.0
C25 C26 H26 120.0
C26 C27 C22 121.27(9)
C26 C27 H27 119.4
C22 C27 H27 119.4
O1 C28 O2 123.44(11)
O1 C28 C25 124.12(10)
O2 C28 C25 112.44(8)
O2 C29 C30 107.00(9)
O2 C29 H29A 110.3
C30 C29 H29A 110.3
O2 C29 H29B 110.3
C30 C29 H29B 110.3
H29A C29 H29B 108.6
C29 C30 H30A 109.5
C29 C30 H30B 109.5
H30A C30 H30B 109.5
C29 C30 H30C 109.5
H30A C30 H30C 109.5
H30B C30 H30C 109.5

loop_
_geom_bond_atom_site_label_1
_geom_bond_atom_site_label_2
_geom_bond_distance
N1 C4 1.3409(15)
N1 C5 1.3463(14)
N2 C6 1.3413(13)
N2 C10 1.3477(14)
N3 C12 1.3405(14)
N3 C11 1.3467(15)
O1 C28 1.2108(12)
O2 C28 1.3434(14)
O2 C29 1.4572(14)
C1 C2 1.3791(18)
C1 C5 1.3892(17)
C1 H1 0.9500
C2 C3 1.3782(19)
C2 H2 0.9500
C3 C4 1.3804(19)
C3 H3 0.9500
C4 H4 0.9500
C5 C6 1.4893(15)
C6 C7 1.3901(16)
C7 C8 1.3907(15)
C7 H7 0.9500
C8 C9 1.3958(14)
C8 C16 1.4833(15)
C9 C10 1.3897(16)
C9 H9 0.9500
C10 C11 1.4897(15)
C11 C15 1.3885(16)
C12 C13 1.3811(19)
C12 H12 0.9500
C13 C14 1.380(2)
C13 H13 0.9500
C14 C15 1.3864(16)
C14 H14 0.9500
C15 H15 0.9500
C16 C21 1.3972(15)
C16 C17 1.4016(15)
C17 C18 1.3826(16)
C17 H17 0.9500
C18 C19 1.4012(15)
C18 H18 0.9500
C19 C20 1.3991(15)
C19 C22 1.4855(15)
C20 C21 1.3824(16)
C20 H20 0.9500
C21 H21 0.9500
C22 C23 1.3987(15)
C22 C27 1.4029(15)
C23 C24 1.3805(17)
C23 H23 0.9500
C24 C25 1.3963(16)
C24 H24 0.9500
C25 C26 1.3924(14)
C25 C28 1.4863(16)
C26 C27 1.3863(16)
C26 H26 0.9500
C27 H27 0.9500
C29 C30 1.5066(17)
C29 H29A 0.9900
C29 H29B 0.9900
C30 H30A 0.9800
C30 H30B 0.9800
C30 H30C 0.9800

loop_
_geom_torsion_atom_site_label_1
_geom_torsion_atom_site_label_2
_geom_torsion_atom_site_label_3
_geom_torsion_atom_site_label_4
_geom_torsion
C5 C1 C2 C3 0.02(18)
C1 C2 C3 C4 0.47(18)
C5 N1 C4 C3 -0.18(16)
C2 C3 C4 N1 -0.41(18)
C4 N1 C5 C1 0.70(15)
C4 N1 C5 C6 -178.10(9)
C2 C1 C5 N1 -0.63(16)
C2 C1 C5 C6 178.12(10)
C10 N2 C6 C7 1.21(14)
C10 N2 C6 C5 -178.15(8)
N1 C5 C6 N2 -177.05(8)
C1 C5 C6 N2 4.13(14)
N1 C5 C6 C7 3.58(14)
C1 C5 C6 C7 -175.25(9)
N2 C6 C7 C8 -1.61(14)
C5 C6 C7 C8 177.72(9)
C6 C7 C8 C9 0.29(14)
C6 C7 C8 C16 178.53(8)
C7 C8 C9 C10 1.31(14)
C16 C8 C9 C10 -176.94(8)
C6 N2 C10 C9 0.50(14)
C6 N2 C10 C11 -179.89(8)
C8 C9 C10 N2 -1.77(14)
C8 C9 C10 C11 178.64(9)
C12 N3 C11 C15 -1.20(14)
C12 N3 C11 C10 179.18(9)
N2 C10 C11 N3 174.82(8)
C9 C10 C11 N3 -5.56(14)
N2 C10 C11 C15 -4.80(14)
C9 C10 C11 C15 174.81(9)
C11 N3 C12 C13 0.68(16)
N3 C12 C13 C14 0.01(16)
C12 C13 C14 C15 -0.21(16)
C13 C14 C15 C11 -0.28(16)
N3 C11 C15 C14 1.02(15)
C10 C11 C15 C14 -179.37(10)
C7 C8 C16 C21 -142.97(10)
C9 C8 C16 C21 35.22(14)
C7 C8 C16 C17 35.40(14)
C9 C8 C16 C17 -146.42(10)
C21 C16 C17 C18 0.68(15)
C8 C16 C17 C18 -177.72(9)
C16 C17 C18 C19 0.03(15)
C17 C18 C19 C20 -0.77(15)
C17 C18 C19 C22 179.53(9)
C18 C19 C20 C21 0.81(15)
C22 C19 C20 C21 -179.49(9)
C19 C20 C21 C16 -0.10(15)
C17 C16 C21 C20 -0.64(15)
C8 C16 C21 C20 177.78(9)
C20 C19 C22 C23 150.26(10)
C18 C19 C22 C23 -30.05(15)
C20 C19 C22 C27 -28.88(14)
C18 C19 C22 C27 150.81(10)
C27 C22 C23 C24 -0.06(16)
C19 C22 C23 C24 -179.22(9)
C22 C23 C24 C25 -0.41(17)
C23 C24 C25 C26 0.46(16)
C23 C24 C25 C28 179.33(9)
C24 C25 C26 C27 -0.03(15)
C28 C25 C26 C27 -178.86(9)
C25 C26 C27 C22 -0.45(15)
C23 C22 C27 C26 0.49(15)
C19 C22 C27 C26 179.66(9)
C29 O2 C28 O1 0.00(15)
C29 O2 C28 C25 -179.86(8)
C26 C25 C28 O1 165.08(11)
C24 C25 C28 O1 -13.77(15)
C26 C25 C28 O2 -15.06(14)
C24 C25 C28 O2 166.10(9)
C28 O2 C29 C30 179.82(9)
